data_4079064
loop_
_publ_author_name
'Dimmer, J\"org-Alexander'
'Hornung, Martin'
'W\"utz, Tobias'
'Wesemann, Lars'

_publ_section_title
;
 Germa- and Stanna-closo-dodecaborate in Reaction with [PdCl2(Xantphos)]:
 P--C and B--H Bond Activation
;
_journal_issue 20
_journal_name_full Organometallics
_journal_page_first 7044
_journal_paper_doi 10.1021/om300438x
_journal_volume 31
_journal_year 2012
_chemical_formula_sum 'C48 H61 B11 O4 P2 Pd Sn'
_chemical_formula_weight 1107.91
_space_group_IT_number 14
_space_group_name_Hall '-P 2yn'
_space_group_name_H-M_alt 'P 1 21/n 1'
_symmetry_space_group_name_Hall '-P 2yn'
_symmetry_space_group_name_H-M 'P 1 21/n 1'
_atom_sites_solution_hydrogens geom
_atom_sites_solution_primary direct
_atom_sites_solution_secondary difmap
_cell_angle_alpha 90
_cell_angle_beta 92.467(2)
_cell_angle_gamma 90
_cell_formula_units_Z 4
_cell_length_a 11.5634(4)
_cell_length_b 19.6159(6)
_cell_length_c 22.5928(7)
_cell_measurement_reflns_used 172
_cell_measurement_temperature 120.(2)
_cell_measurement_theta_max 24.3595
_cell_measurement_theta_min 2.1768
_cell_volume 5119.9(3)
_computing_cell_refinement 'APEX2 v2011.8-0 (Bruker AXS)'
_computing_data_reduction 'SAINT V7.68A (Bruker AXS, 2009)'
_computing_structure_refinement 'SHELXL-97 (Sheldrick, 2008)'
_computing_structure_solution 'SHELXS-97 (Sheldrick, 2008)'
_diffrn_ambient_temperature 120.(2)
_diffrn_detector_area_resol_mean 8.3333
_diffrn_measured_fraction_theta_full 0.987
_diffrn_measured_fraction_theta_max 0.987
_diffrn_measurement_device_type 'Bruker APEX II'
_diffrn_measurement_method 'omega scans, phi scans'
_diffrn_radiation_monochromator mirror
_diffrn_radiation_type MoK\a
_diffrn_radiation_wavelength 0.71073
_diffrn_reflns_av_R_equivalents 0.0203
_diffrn_reflns_av_sigmaI/netI 0.0176
_diffrn_reflns_limit_h_max 15
_diffrn_reflns_limit_h_min -15
_diffrn_reflns_limit_k_max 25
_diffrn_reflns_limit_k_min -26
_diffrn_reflns_limit_l_max 28
_diffrn_reflns_limit_l_min -30
_diffrn_reflns_number 59801
_diffrn_reflns_theta_full 28.50
_diffrn_reflns_theta_max 28.50
_diffrn_reflns_theta_min 1.80
_diffrn_source_type 'fine-focus sealed tube'
_exptl_absorpt_coefficient_mu 0.944
_exptl_absorpt_correction_T_max 0.7457
_exptl_absorpt_correction_T_min 0.6422
_exptl_absorpt_correction_type multi-scan
_exptl_absorpt_process_details 'SADABS V2008/1 (Bruker AXS)'
_exptl_crystal_colour 'clear intense orange-red'
_exptl_crystal_density_diffrn 1.437
_exptl_crystal_density_method 'not measured'
_exptl_crystal_description prism
_exptl_crystal_F_000 2248
_exptl_crystal_size_max 0.406
_exptl_crystal_size_mid 0.318
_exptl_crystal_size_min 0.169
_refine_diff_density_max 1.077
_refine_diff_density_min -1.131
_refine_ls_extinction_method none
_refine_ls_goodness_of_fit_ref 1.208
_refine_ls_hydrogen_treatment constr
_refine_ls_matrix_type full
_refine_ls_number_parameters 600
_refine_ls_number_reflns 12824
_refine_ls_number_restraints 7
_refine_ls_restrained_S_all 1.219
_refine_ls_R_factor_all 0.0381
_refine_ls_R_factor_gt 0.0297
_refine_ls_shift/su_max 0.003
_refine_ls_shift/su_mean 0.000
_refine_ls_structure_factor_coef Fsqd
_refine_ls_weighting_details 'calc w=1/[\s^2^(Fo^2^)+(0.0221P)^2^+6.1623P] where P=(Fo^2^+2Fc^2^)/3'
_refine_ls_weighting_scheme calc
_refine_ls_wR_factor_gt 0.0683
_refine_ls_wR_factor_ref 0.0729
_reflns_number_gt 11110
_reflns_number_total 12824
_reflns_threshold_expression >2sigma(I)
_cod_data_source_file om300438x_si_001.cif
_cod_data_source_block I
_cod_database_code 4079064

loop_
_space_group_symop_operation_xyz
'x, y, z'
'-x+1/2, y+1/2, -z+1/2'
'-x, -y, -z'
'x-1/2, -y-1/2, z-1/2'

loop_
_atom_site_type_symbol
_atom_site_label
_atom_site_fract_x
_atom_site_fract_y
_atom_site_fract_z
_atom_site_U_iso_or_equiv
_atom_site_adp_type
_atom_site_calc_flag
_atom_site_refinement_flags
_atom_site_occupancy
_atom_site_disorder_assembly
_atom_site_disorder_group
Sn Sn1 0.321134(13) 0.702064(7) 0.090437(6) 0.01941(4) Uani d . 1.0 . .
Pd Pd1 0.383978(15) 0.647573(9) 0.186206(7) 0.02025(4) Uani d . 1.0 . .
C C401 0.4961(4) 0.4555(3) 0.1291(3) 0.0951(9) Uani d D 1.0 . .
C C403 0.6138(4) 0.4523(3) 0.1539(3) 0.0951(9) Uani d D 1.0 A .
H H40A 0.648 0.498 0.1539 0.143 Uiso calc R 1.0 . .
H H40B 0.6596 0.4217 0.13 0.143 Uiso calc R 1.0 . .
H H40C 0.6132 0.4352 0.1947 0.143 Uiso calc R 1.0 . .
C C404 0.4899(10) 0.4480(6) 0.0674(6) 0.0951(9) Uani d PD 0.408(4) A 1
H H40D 0.422 0.4725 0.0509 0.143 Uiso calc PR 0.408(4) A 1
H H40E 0.4832 0.3996 0.0573 0.143 Uiso calc PR 0.408(4) A 1
H H40F 0.5601 0.4668 0.0509 0.143 Uiso calc PR 0.408(4) A 1
O O402 0.4317(7) 0.4831(4) 0.1640(5) 0.0951(9) Uani d PD 0.408(4) A 1
C C504 0.4187(7) 0.3975(4) 0.1208(5) 0.0951(9) Uani d PD 0.592(4) A 2
H H50A 0.3988 0.3795 0.1595 0.143 Uiso calc PR 0.592(4) A 2
H H50B 0.4572 0.3619 0.0984 0.143 Uiso calc PR 0.592(4) A 2
H H50C 0.348 0.412 0.0989 0.143 Uiso calc PR 0.592(4) A 2
O O502 0.4523(5) 0.5041(3) 0.0893(3) 0.0951(9) Uani d PD 0.592(4) A 2
P P1 0.57119(5) 0.68413(3) 0.18883(2) 0.02039(11) Uani d . 1.0 . .
P P2 0.20764(5) 0.60236(3) 0.20580(3) 0.02194(12) Uani d . 1.0 . .
O O1 0.44562(14) 0.58083(9) 0.25743(8) 0.0291(4) Uani d . 1.0 . .
O O202 0.1527(3) 0.55874(16) 0.56004(11) 0.0735(8) Uani d . 1.0 . .
O O302 0.12598(18) 0.20331(11) 0.20283(9) 0.0412(5) Uani d . 1.0 . .
C C140 0.6654(2) 0.67696(13) 0.12723(10) 0.0274(5) Uani d . 1.0 . .
C C141 0.6391(3) 0.63072(17) 0.08253(12) 0.0420(7) Uani d . 1.0 . .
H H141 0.5707 0.604 0.0832 0.05 Uiso calc R 1.0 . .
C C142 0.7148(3) 0.6239(2) 0.03623(15) 0.0606(10) Uani d . 1.0 . .
H H142 0.6977 0.5923 0.0052 0.073 Uiso calc R 1.0 . .
C C143 0.8139(3) 0.6627(2) 0.03533(14) 0.0543(9) Uani d . 1.0 . .
H H143 0.865 0.6573 0.0039 0.065 Uiso calc R 1.0 . .
C C144 0.8395(3) 0.70871(17) 0.07895(14) 0.0458(8) Uani d . 1.0 . .
H H144 0.9078 0.7355 0.0777 0.055 Uiso calc R 1.0 . .
C C145 0.7655(2) 0.71635(15) 0.12528(12) 0.0346(6) Uani d . 1.0 . .
H H145 0.7831 0.7485 0.1558 0.042 Uiso calc R 1.0 . .
C C160 0.59400(19) 0.77016(11) 0.21605(10) 0.0212(4) Uani d . 1.0 . .
C C161 0.5810(2) 0.82373(12) 0.17557(10) 0.0247(5) Uani d . 1.0 . .
H H161 0.5614 0.8143 0.1351 0.03 Uiso calc R 1.0 . .
C C162 0.5967(2) 0.89068(13) 0.19405(11) 0.0280(5) Uani d . 1.0 . .
H H162 0.5892 0.9269 0.1663 0.034 Uiso calc R 1.0 . .
C C163 0.6231(2) 0.90431(13) 0.25320(12) 0.0320(5) Uani d . 1.0 . .
H H163 0.6338 0.9501 0.266 0.038 Uiso calc R 1.0 . .
C C164 0.6343(2) 0.85139(13) 0.29398(11) 0.0317(5) Uani d . 1.0 . .
H H164 0.6511 0.8612 0.3346 0.038 Uiso calc R 1.0 . .
C C165 0.6207(2) 0.78432(13) 0.27538(10) 0.0264(5) Uani d . 1.0 . .
H H165 0.6297 0.7481 0.3031 0.032 Uiso calc R 1.0 . .
C C111 0.6320(2) 0.62776(11) 0.24651(10) 0.0226(4) Uani d . 1.0 . .
C C110 0.5619(2) 0.58319(11) 0.27696(10) 0.0219(4) Uani d . 1.0 . .
C C121 0.3672(2) 0.53796(12) 0.28470(10) 0.0243(5) Uani d . 1.0 . .
C C122 0.2527(2) 0.54030(12) 0.26207(10) 0.0254(5) Uani d . 1.0 . .
C C170 0.1151(2) 0.66253(12) 0.24190(10) 0.0257(5) Uani d . 1.0 . .
C C171 0.0613(2) 0.71218(14) 0.20628(12) 0.0338(6) Uani d . 1.0 . .
H H171 0.0728 0.7127 0.1649 0.041 Uiso calc R 1.0 . .
C C172 -0.0087(3) 0.76073(16) 0.23105(13) 0.0420(7) Uani d . 1.0 . .
H H172 -0.0451 0.7946 0.2066 0.05 Uiso calc R 1.0 . .
C C173 -0.0260(3) 0.76000(17) 0.29119(14) 0.0442(7) Uani d . 1.0 . .
H H173 -0.0752 0.7929 0.308 0.053 Uiso calc R 1.0 . .
C C174 0.0286(3) 0.71133(15) 0.32710(12) 0.0387(6) Uani d . 1.0 . .
H H174 0.0174 0.7113 0.3685 0.046 Uiso calc R 1.0 . .
C C175 0.0994(2) 0.66272(14) 0.30271(11) 0.0305(5) Uani d . 1.0 . .
H H175 0.1371 0.6296 0.3274 0.037 Uiso calc R 1.0 . .
C C150 0.1134(2) 0.55595(12) 0.15431(11) 0.0270(5) Uani d . 1.0 . .
C C151 -0.0058(2) 0.55548(16) 0.15835(12) 0.0379(6) Uani d . 1.0 . .
H H151 -0.0413 0.5816 0.188 0.045 Uiso calc R 1.0 . .
C C152 -0.0731(3) 0.51640(18) 0.11865(14) 0.0488(8) Uani d . 1.0 . .
H H152 -0.1549 0.5165 0.1211 0.059 Uiso calc R 1.0 . .
C C153 -0.0239(3) 0.47837(16) 0.07664(16) 0.0537(9) Uani d . 1.0 . .
H H153 -0.0706 0.4504 0.051 0.064 Uiso calc R 1.0 . .
C C154 0.0937(4) 0.48024(19) 0.07124(19) 0.0684(12) Uani d . 1.0 . .
H H154 0.1277 0.4545 0.0409 0.082 Uiso calc R 1.0 . .
C C155 0.1637(3) 0.51909(16) 0.10939(16) 0.0500(8) Uani d . 1.0 . .
H H155 0.245 0.5206 0.105 0.06 Uiso calc R 1.0 . .
C C123 0.1729(2) 0.49547(13) 0.28503(11) 0.0296(5) Uani d . 1.0 . .
H H123 0.0951 0.4953 0.2697 0.036 Uiso calc R 1.0 . .
C C124 0.2065(2) 0.45118(13) 0.33015(11) 0.0310(5) Uani d . 1.0 . .
H H124 0.1522 0.4201 0.3454 0.037 Uiso calc R 1.0 . .
C C125 0.3193(2) 0.45217(12) 0.35310(11) 0.0291(5) Uani d . 1.0 . .
H H125 0.3403 0.4227 0.3851 0.035 Uiso calc R 1.0 . .
C C120 0.4033(2) 0.49507(12) 0.33078(10) 0.0255(5) Uani d . 1.0 . .
C C130 0.5274(2) 0.49455(13) 0.35692(11) 0.0311(5) Uani d . 1.0 . .
C C131 0.5778(3) 0.42127(15) 0.35325(17) 0.0497(8) Uani d . 1.0 . .
H H13A 0.5294 0.3897 0.3749 0.075 Uiso calc R 1.0 . .
H H13B 0.6568 0.4207 0.3708 0.075 Uiso calc R 1.0 . .
H H13C 0.579 0.4072 0.3117 0.075 Uiso calc R 1.0 . .
C C115 0.6037(2) 0.54206(11) 0.32315(10) 0.0240(5) Uani d . 1.0 . .
C C114 0.7216(2) 0.54696(12) 0.33830(11) 0.0277(5) Uani d . 1.0 . .
H H114 0.753 0.5202 0.3701 0.033 Uiso calc R 1.0 . .
C C113 0.7938(2) 0.58941(14) 0.30855(11) 0.0311(5) Uani d . 1.0 . .
H H113 0.874 0.5909 0.3194 0.037 Uiso calc R 1.0 . .
C C112 0.7498(2) 0.63001(13) 0.26266(11) 0.0286(5) Uani d . 1.0 . .
H H112 0.7998 0.6594 0.2422 0.034 Uiso calc R 1.0 . .
C C132 0.5265(3) 0.5175(2) 0.42136(12) 0.0522(9) Uani d . 1.0 . .
H H13D 0.4773 0.4868 0.4435 0.078 Uiso calc R 1.0 . .
H H13E 0.4961 0.564 0.4232 0.078 Uiso calc R 1.0 . .
H H13F 0.6056 0.5164 0.4388 0.078 Uiso calc R 1.0 . .
C C203 0.1770(4) 0.6516(2) 0.4972(2) 0.0739(12) Uani d . 1.0 . .
H H20A 0.2019 0.6751 0.5338 0.111 Uiso calc R 1.0 . .
H H20B 0.107 0.6734 0.4802 0.111 Uiso calc R 1.0 . .
H H20C 0.2386 0.6541 0.4688 0.111 Uiso calc R 1.0 . .
C C201 0.1522(3) 0.57932(19) 0.51040(14) 0.0498(8) Uani d . 1.0 . .
C C204 0.1222(6) 0.5345(3) 0.4588(2) 0.0959(18) Uani d . 1.0 . .
H H20D 0.1242 0.4868 0.4714 0.144 Uiso calc R 1.0 . .
H H20E 0.1782 0.5416 0.428 0.144 Uiso calc R 1.0 . .
H H20F 0.0443 0.5458 0.4429 0.144 Uiso calc R 1.0 . .
C C303 0.1899(3) 0.31395(19) 0.22957(15) 0.0505(8) Uani d . 1.0 . .
H H30A 0.1872 0.2961 0.27 0.076 Uiso calc R 1.0 . .
H H30B 0.137 0.3528 0.2249 0.076 Uiso calc R 1.0 . .
H H30C 0.2689 0.3287 0.2221 0.076 Uiso calc R 1.0 . .
C C301 0.1540(2) 0.25929(16) 0.18638(12) 0.0367(6) Uani d . 1.0 . .
C C304 0.1549(3) 0.2764(2) 0.12214(14) 0.0565(9) Uani d . 1.0 . .
H H30D 0.1211 0.2386 0.0989 0.085 Uiso calc R 1.0 . .
H H30E 0.2348 0.2839 0.1108 0.085 Uiso calc R 1.0 . .
H H30F 0.1094 0.3178 0.1144 0.085 Uiso calc R 1.0 . .
B B1 0.1853(2) 0.78534(13) 0.06753(11) 0.0225(5) Uani d . 1.0 . .
H H1 0.1465 0.8063 0.1083 0.027 Uiso calc R 1.0 . .
B B2 0.3376(2) 0.80716(13) 0.04539(11) 0.0231(5) Uani d . 1.0 . .
H H2 0.3963 0.8422 0.0718 0.028 Uiso calc R 1.0 . .
B B3 0.2126(2) 0.83824(13) 0.00632(11) 0.0243(5) Uani d . 1.0 . .
H H3 0.1918 0.8939 0.0087 0.029 Uiso calc R 1.0 . .
B B4 0.3332(2) 0.80762(13) -0.03276(11) 0.0251(5) Uani d . 1.0 . .
H H4 0.3915 0.8432 -0.0563 0.03 Uiso calc R 1.0 . .
B B5 0.3936(2) 0.73288(14) 0.00049(12) 0.0265(5) Uani d . 1.0 . .
H H5 0.4878 0.7204 -0.0022 0.032 Uiso calc R 1.0 . .
B B6 0.2957(3) 0.72512(14) -0.06174(12) 0.0287(6) Uani d . 1.0 . .
H H6 0.3297 0.7064 -0.1045 0.034 Uiso calc R 1.0 . .
B B7 0.2731(2) 0.66480(14) -0.00455(11) 0.0248(5) Uani d . 1.0 . .
H H7 0.2904 0.6091 -0.0104 0.03 Uiso calc R 1.0 . .
B B8 0.1465(2) 0.69848(14) 0.03687(11) 0.0231(5) Uani d . 1.0 . .
H H8 0.083 0.6638 0.0578 0.028 Uiso calc R 1.0 . .
B B9 0.1009(2) 0.77523(14) 0.00127(12) 0.0262(5) Uani d . 1.0 . .
H H9 0.0071 0.7896 0.0001 0.031 Uiso calc R 1.0 . .
B B10 0.1525(3) 0.70534(14) -0.04047(11) 0.0276(6) Uani d . 1.0 . .
H H10 0.092 0.6738 -0.0692 0.033 Uiso calc R 1.0 . .
B B11 0.1895(3) 0.79049(14) -0.05993(11) 0.0269(5) Uani d . 1.0 . .
H H11 0.1537 0.8149 -0.1016 0.032 Uiso calc R 1.0 . .

loop_
_atom_site_aniso_label
_atom_site_aniso_U_11
_atom_site_aniso_U_22
_atom_site_aniso_U_33
_atom_site_aniso_U_12
_atom_site_aniso_U_13
_atom_site_aniso_U_23
Sn1 0.02093(8) 0.01964(7) 0.01762(7) 0.00085(5) 0.00031(5) 0.00193(5)
Pd1 0.01783(8) 0.02180(8) 0.02090(8) -0.00199(6) -0.00167(6) 0.00549(6)
C401 0.0531(14) 0.0711(16) 0.161(3) 0.0112(11) -0.0009(16) -0.0159(17)
C403 0.0531(14) 0.0711(16) 0.161(3) 0.0112(11) -0.0009(16) -0.0159(17)
C404 0.0531(14) 0.0711(16) 0.161(3) 0.0112(11) -0.0009(16) -0.0159(17)
O402 0.0531(14) 0.0711(16) 0.161(3) 0.0112(11) -0.0009(16) -0.0159(17)
C504 0.0531(14) 0.0711(16) 0.161(3) 0.0112(11) -0.0009(16) -0.0159(17)
O502 0.0531(14) 0.0711(16) 0.161(3) 0.0112(11) -0.0009(16) -0.0159(17)
P1 0.0180(3) 0.0229(3) 0.0203(3) -0.0002(2) 0.0009(2) 0.0034(2)
P2 0.0192(3) 0.0236(3) 0.0227(3) -0.0031(2) -0.0014(2) 0.0053(2)
O1 0.0202(8) 0.0297(9) 0.0366(9) -0.0083(7) -0.0085(7) 0.0168(7)
O202 0.088(2) 0.095(2) 0.0370(13) 0.0318(17) -0.0098(13) 0.0103(13)
O302 0.0415(12) 0.0468(12) 0.0354(10) 0.0073(9) 0.0013(8) 0.0016(9)
C140 0.0245(12) 0.0339(13) 0.0240(11) 0.0096(10) 0.0019(9) 0.0049(9)
C141 0.0368(16) 0.0545(18) 0.0344(14) 0.0148(13) -0.0024(12) -0.0099(13)
C142 0.061(2) 0.084(3) 0.0356(16) 0.030(2) -0.0010(15) -0.0200(17)
C143 0.051(2) 0.079(2) 0.0336(15) 0.0307(18) 0.0170(14) 0.0109(15)
C144 0.0373(16) 0.0556(19) 0.0462(17) 0.0159(14) 0.0217(13) 0.0183(14)
C145 0.0294(14) 0.0410(15) 0.0342(13) 0.0049(11) 0.0107(11) 0.0070(11)
C160 0.0186(11) 0.0238(11) 0.0212(10) -0.0023(8) 0.0007(8) 0.0031(8)
C161 0.0222(11) 0.0282(11) 0.0234(11) -0.0029(9) -0.0010(8) 0.0026(9)
C162 0.0271(13) 0.0268(12) 0.0300(12) -0.0023(9) -0.0008(9) 0.0066(9)
C163 0.0365(15) 0.0250(12) 0.0342(13) -0.0035(10) -0.0008(11) -0.0019(10)
C164 0.0374(15) 0.0321(13) 0.0253(12) -0.0022(11) -0.0034(10) -0.0016(10)
C165 0.0281(12) 0.0289(12) 0.0219(11) -0.0020(9) -0.0008(9) 0.0068(9)
C111 0.0232(11) 0.0224(10) 0.0220(10) 0.0019(9) -0.0013(8) 0.0019(8)
C110 0.0213(11) 0.0194(10) 0.0243(11) -0.0007(8) -0.0053(8) -0.0002(8)
C121 0.0257(12) 0.0211(10) 0.0258(11) -0.0051(9) -0.0022(9) 0.0048(9)
C122 0.0255(12) 0.0243(11) 0.0259(11) -0.0045(9) -0.0035(9) 0.0067(9)
C170 0.0205(11) 0.0305(12) 0.0263(11) -0.0046(9) 0.0035(9) 0.0041(9)
C171 0.0340(14) 0.0385(14) 0.0296(12) 0.0056(11) 0.0095(10) 0.0084(11)
C172 0.0397(16) 0.0450(16) 0.0422(15) 0.0124(13) 0.0117(12) 0.0092(13)
C173 0.0398(16) 0.0486(17) 0.0458(16) 0.0070(13) 0.0198(13) -0.0019(13)
C174 0.0402(16) 0.0470(16) 0.0299(13) -0.0036(13) 0.0121(11) 0.0018(12)
C175 0.0309(13) 0.0346(13) 0.0262(12) -0.0050(10) 0.0038(10) 0.0049(10)
C150 0.0270(12) 0.0236(11) 0.0296(12) -0.0045(9) -0.0060(9) 0.0068(9)
C151 0.0298(14) 0.0534(17) 0.0302(13) -0.0123(12) -0.0027(10) 0.0083(12)
C152 0.0370(17) 0.065(2) 0.0429(16) -0.0237(15) -0.0146(13) 0.0187(15)
C153 0.067(2) 0.0363(16) 0.056(2) -0.0190(15) -0.0275(17) 0.0031(14)
C154 0.069(3) 0.051(2) 0.083(3) 0.0075(18) -0.020(2) -0.040(2)
C155 0.0383(17) 0.0424(17) 0.068(2) 0.0070(13) -0.0097(15) -0.0221(15)
C123 0.0261(13) 0.0304(12) 0.0322(12) -0.0071(10) -0.0018(10) 0.0067(10)
C124 0.0321(14) 0.0283(12) 0.0326(13) -0.0093(10) 0.0022(10) 0.0070(10)
C125 0.0371(14) 0.0235(11) 0.0265(11) -0.0032(10) -0.0021(10) 0.0078(9)
C120 0.0300(13) 0.0207(10) 0.0251(11) -0.0030(9) -0.0041(9) 0.0034(9)
C130 0.0327(14) 0.0285(12) 0.0311(12) -0.0067(10) -0.0090(10) 0.0097(10)
C131 0.0426(18) 0.0304(14) 0.075(2) -0.0029(13) -0.0096(16) 0.0166(15)
C115 0.0282(12) 0.0188(10) 0.0247(11) 0.0005(9) -0.0037(9) 0.0011(8)
C114 0.0284(13) 0.0263(12) 0.0278(12) 0.0056(9) -0.0057(9) 0.0037(9)
C113 0.0212(12) 0.0370(13) 0.0349(13) 0.0046(10) -0.0022(10) 0.0034(11)
C112 0.0224(12) 0.0336(13) 0.0300(12) 0.0019(10) 0.0019(9) 0.0048(10)
C132 0.052(2) 0.078(2) 0.0268(14) -0.0267(17) -0.0038(13) 0.0062(14)
C203 0.070(3) 0.073(3) 0.079(3) -0.004(2) -0.003(2) -0.001(2)
C201 0.053(2) 0.061(2) 0.0345(15) 0.0259(16) -0.0057(13) -0.0042(14)
C204 0.154(5) 0.077(3) 0.057(3) 0.020(3) -0.001(3) -0.026(2)
C303 0.0404(18) 0.059(2) 0.0520(19) -0.0039(15) 0.0052(14) -0.0057(16)
C301 0.0232(13) 0.0507(17) 0.0363(14) 0.0098(12) 0.0016(10) 0.0018(12)
C304 0.054(2) 0.076(2) 0.0393(17) 0.0018(18) -0.0050(15) 0.0144(16)
B1 0.0278(13) 0.0229(12) 0.0170(11) 0.0051(10) 0.0031(9) 0.0010(9)
B2 0.0291(14) 0.0202(11) 0.0197(11) -0.0037(10) -0.0017(9) 0.0004(9)
B3 0.0307(14) 0.0220(12) 0.0203(11) 0.0006(10) 0.0017(10) 0.0029(9)
B4 0.0314(14) 0.0237(12) 0.0207(11) -0.0035(10) 0.0054(10) 0.0022(9)
B5 0.0275(14) 0.0268(13) 0.0258(12) -0.0013(10) 0.0093(10) 0.0029(10)
B6 0.0405(16) 0.0271(13) 0.0190(12) -0.0062(11) 0.0080(11) -0.0025(10)
B7 0.0326(14) 0.0253(12) 0.0171(11) 0.0007(10) 0.0057(10) -0.0024(9)
B8 0.0219(13) 0.0267(12) 0.0208(11) -0.0032(10) 0.0010(9) 0.0031(10)
B9 0.0245(14) 0.0297(13) 0.0242(12) -0.0009(10) -0.0003(10) 0.0060(10)
B10 0.0366(16) 0.0274(13) 0.0185(11) -0.0086(11) -0.0019(10) 0.0001(10)
B11 0.0331(15) 0.0304(13) 0.0169(11) -0.0070(11) -0.0011(10) 0.0024(10)

loop_
_atom_type_symbol
_atom_type_description
_atom_type_scat_dispersion_real
_atom_type_scat_dispersion_imag
_atom_type_scat_source
C C 0.0033 0.0016 'International Tables Vol C Tables 4.2.6.8 and 6.1.1.4'
H H 0.0000 0.0000 'International Tables Vol C Tables 4.2.6.8 and 6.1.1.4'
O O 0.0106 0.0060 'International Tables Vol C Tables 4.2.6.8 and 6.1.1.4'
B B 0.0013 0.0007 'International Tables Vol C Tables 4.2.6.8 and 6.1.1.4'
P P 0.1023 0.0942 'International Tables Vol C Tables 4.2.6.8 and 6.1.1.4'
Pd Pd -0.9988 1.0072 'International Tables Vol C Tables 4.2.6.8 and 6.1.1.4'
Sn Sn -0.6537 1.4246 'International Tables Vol C Tables 4.2.6.8 and 6.1.1.4'

loop_
_geom_angle_atom_site_label_1
_geom_angle_atom_site_label_2
_geom_angle_atom_site_label_3
_geom_angle
B1 Sn1 B2 48.55(10)
B1 Sn1 B8 48.20(9)
B2 Sn1 B8 83.28(9)
B1 Sn1 B5 83.49(9)
B2 Sn1 B5 48.67(9)
B8 Sn1 B5 83.65(10)
B1 Sn1 B7 83.20(9)
B2 Sn1 B7 83.93(9)
B8 Sn1 B7 48.28(10)
B5 Sn1 B7 49.34(10)
B1 Sn1 Pd1 131.89(6)
B2 Sn1 Pd1 137.59(6)
B8 Sn1 Pd1 131.07(6)
B5 Sn1 Pd1 140.52(7)
B7 Sn1 Pd1 136.00(7)
O1 Pd1 P1 83.64(5)
O1 Pd1 P2 83.66(5)
P1 Pd1 P2 166.42(2)
O1 Pd1 Sn1 167.40(5)
P1 Pd1 Sn1 97.395(16)
P2 Pd1 Sn1 96.050(16)
O402 C401 O502 84.2(6)
O402 C401 C404 132.6(8)
O502 C401 C404 55.1(6)
O402 C401 C403 110.7(6)
O502 C401 C403 126.0(5)
C404 C401 C403 112.8(7)
O402 C401 C504 92.4(6)
O502 C401 C504 104.4(6)
C404 C401 C504 77.6(7)
C403 C401 C504 125.3(5)
C401 C403 H40A 109.5
C401 C403 H40B 109.5
H40A C403 H40B 109.5
C401 C403 H40C 109.5
H40A C403 H40C 109.5
H40B C403 H40C 109.5
C401 C404 H40D 109.5
C401 C404 H40E 109.5
C401 C404 H40F 109.5
C401 C504 H50A 109.5
C401 C504 H50B 109.5
H50A C504 H50B 109.5
C401 C504 H50C 109.5
H50A C504 H50C 109.5
H50B C504 H50C 109.5
C140 P1 C160 104.47(11)
C140 P1 C111 106.00(11)
C160 P1 C111 106.00(10)
C140 P1 Pd1 123.94(9)
C160 P1 Pd1 115.23(8)
C111 P1 Pd1 99.45(8)
C150 P2 C170 105.48(12)
C150 P2 C122 105.05(11)
C170 P2 C122 106.18(11)
C150 P2 Pd1 126.15(9)
C170 P2 Pd1 112.58(8)
C122 P2 Pd1 99.42(8)
C110 O1 C121 120.91(18)
C110 O1 Pd1 119.65(13)
C121 O1 Pd1 119.40(14)
C141 C140 C145 119.9(2)
C141 C140 P1 119.5(2)
C145 C140 P1 120.6(2)
C140 C141 C142 119.0(3)
C140 C141 H141 120.5
C142 C141 H141 120.5
C143 C142 C141 120.4(3)
C143 C142 H142 119.8
C141 C142 H142 119.8
C144 C143 C142 120.8(3)
C144 C143 H143 119.6
C142 C143 H143 119.6
C143 C144 C145 119.7(3)
C143 C144 H144 120.1
C145 C144 H144 120.1
C144 C145 C140 120.2(3)
C144 C145 H145 119.9
C140 C145 H145 119.9
C165 C160 C161 119.6(2)
C165 C160 P1 122.44(17)
C161 C160 P1 117.93(17)
C162 C161 C160 120.4(2)
C162 C161 H161 119.8
C160 C161 H161 119.8
C163 C162 C161 119.6(2)
C163 C162 H162 120.2
C161 C162 H162 120.2
C162 C163 C164 120.4(2)
C162 C163 H163 119.8
C164 C163 H163 119.8
C165 C164 C163 120.1(2)
C165 C164 H164 120.0
C163 C164 H164 120.0
C164 C165 C160 119.9(2)
C164 C165 H165 120.0
C160 C165 H165 120.0
C110 C111 C112 118.2(2)
C110 C111 P1 121.17(18)
C112 C111 P1 120.59(18)
C115 C110 C111 122.9(2)
C115 C110 O1 121.1(2)
C111 C110 O1 115.92(19)
C120 C121 O1 121.0(2)
C120 C121 C122 122.9(2)
O1 C121 C122 116.10(19)
C123 C122 C121 118.4(2)
C123 C122 P2 120.55(19)
C121 C122 P2 121.03(17)
C171 C170 C175 119.6(2)
C171 C170 P2 116.96(18)
C175 C170 P2 123.4(2)
C172 C171 C170 120.1(2)
C172 C171 H171 119.9
C170 C171 H171 119.9
C173 C172 C171 120.1(3)
C173 C172 H172 119.9
C171 C172 H172 119.9
C172 C173 C174 120.1(3)
C172 C173 H173 120.0
C174 C173 H173 120.0
C175 C174 C173 120.2(3)
C175 C174 H174 119.9
C173 C174 H174 119.9
C174 C175 C170 119.9(2)
C174 C175 H175 120.1
C170 C175 H175 120.1
C151 C150 C155 119.5(3)
C151 C150 P2 122.4(2)
C155 C150 P2 118.2(2)
C150 C151 C152 119.5(3)
C150 C151 H151 120.3
C152 C151 H151 120.3
C153 C152 C151 121.0(3)
C153 C152 H152 119.5
C151 C152 H152 119.5
C152 C153 C154 119.8(3)
C152 C153 H153 120.1
C154 C153 H153 120.1
C153 C154 C155 120.9(4)
C153 C154 H154 119.5
C155 C154 H154 119.5
C154 C155 C150 119.2(3)
C154 C155 H155 120.4
C150 C155 H155 120.4
C124 C123 C122 120.2(2)
C124 C123 H123 119.9
C122 C123 H123 119.9
C123 C124 C125 119.9(2)
C123 C124 H124 120.1
C125 C124 H124 120.1
C124 C125 C120 122.2(2)
C124 C125 H125 118.9
C120 C125 H125 118.9
C121 C120 C125 116.4(2)
C121 C120 C130 122.7(2)
C125 C120 C130 120.9(2)
C115 C130 C132 109.1(2)
C115 C130 C120 111.07(19)
C132 C130 C120 108.8(2)
C115 C130 C131 108.3(2)
C132 C130 C131 110.0(3)
C120 C130 C131 109.5(2)
C130 C131 H13A 109.5
C130 C131 H13B 109.5
H13A C131 H13B 109.5
C130 C131 H13C 109.5
H13A C131 H13C 109.5
H13B C131 H13C 109.5
C110 C115 C114 116.7(2)
C110 C115 C130 123.0(2)
C114 C115 C130 120.3(2)
C113 C114 C115 122.0(2)
C113 C114 H114 119.0
C115 C114 H114 119.0
C114 C113 C112 120.2(2)
C114 C113 H113 119.9
C112 C113 H113 119.9
C113 C112 C111 120.0(2)
C113 C112 H112 120.0
C111 C112 H112 120.0
C130 C132 H13D 109.5
C130 C132 H13E 109.5
H13D C132 H13E 109.5
C130 C132 H13F 109.5
H13D C132 H13F 109.5
H13E C132 H13F 109.5
C201 C203 H20A 109.5
C201 C203 H20B 109.5
H20A C203 H20B 109.5
C201 C203 H20C 109.5
H20A C203 H20C 109.5
H20B C203 H20C 109.5
O202 C201 C203 121.4(4)
O202 C201 C204 121.9(4)
C203 C201 C204 116.6(4)
C201 C204 H20D 109.5
C201 C204 H20E 109.5
H20D C204 H20E 109.5
C201 C204 H20F 109.5
H20D C204 H20F 109.5
H20E C204 H20F 109.5
C301 C303 H30A 109.5
C301 C303 H30B 109.5
H30A C303 H30B 109.5
C301 C303 H30C 109.5
H30A C303 H30C 109.5
H30B C303 H30C 109.5
O302 C301 C304 121.1(3)
O302 C301 C303 121.4(3)
C304 C301 C303 117.5(3)
C301 C304 H30D 109.5
C301 C304 H30E 109.5
H30D C304 H30E 109.5
C301 C304 H30F 109.5
H30D C304 H30F 109.5
H30E C304 H30F 109.5
B9 B1 B3 60.84(15)
B9 B1 B8 58.13(14)
B3 B1 B8 106.90(17)
B9 B1 B2 106.71(17)
B3 B1 B2 57.55(14)
B8 B1 B2 108.41(16)
B9 B1 Sn1 117.21(15)
B3 B1 Sn1 116.63(15)
B8 B1 Sn1 65.94(11)
B2 B1 Sn1 65.76(11)
B9 B1 H1 120.8
B3 B1 H1 121.2
B8 B1 H1 122.4
B2 B1 H1 122.8
Sn1 B1 H1 111.6
B4 B2 B3 60.74(15)
B4 B2 B1 106.12(18)
B3 B2 B1 57.49(14)
B4 B2 B5 57.78(14)
B3 B2 B5 106.70(18)
B1 B2 B5 107.96(17)
B4 B2 Sn1 116.49(15)
B3 B2 Sn1 116.52(15)
B1 B2 Sn1 65.69(11)
B5 B2 Sn1 65.70(11)
B4 B2 H2 121.3
B3 B2 H2 121.2
B1 B2 H2 123.1
B5 B2 H2 122.7
Sn1 B2 H2 111.9
B1 B3 B2 64.96(15)
B1 B3 B11 108.92(18)
B2 B3 B11 109.18(19)
B1 B3 B4 111.00(18)
B2 B3 B4 59.50(15)
B11 B3 B4 59.88(15)
B1 B3 B9 59.44(15)
B2 B3 B9 111.47(18)
B11 B3 B9 59.98(15)
B4 B3 B9 108.25(19)
B1 B3 H3 119.3
B2 B3 H3 119.0
B11 B3 H3 122.0
B4 B3 H3 121.6
B9 B3 H3 121.4
B2 B4 B5 65.08(15)
B2 B4 B11 109.32(18)
B5 B4 B11 109.55(19)
B2 B4 B3 59.77(15)
B5 B4 B3 111.69(18)
B11 B4 B3 59.78(16)
B2 B4 B6 110.93(18)
B5 B4 B6 59.59(16)
B11 B4 B6 59.71(16)
B3 B4 B6 107.63(19)
B2 B4 H4 119.1
B5 B4 H4 118.7
B11 B4 H4 121.8
B3 B4 H4 121.6
B6 B4 H4 122.0
B6 B5 B4 60.63(16)
B6 B5 B2 105.53(19)
B4 B5 B2 57.14(14)
B6 B5 B7 57.26(15)
B4 B5 B7 106.03(19)
B2 B5 B7 107.42(17)
B6 B5 Sn1 115.56(16)
B4 B5 Sn1 115.89(15)
B2 B5 Sn1 65.63(11)
B7 B5 Sn1 65.34(10)
B6 B5 H5 121.8
B4 B5 H5 121.5
B2 B5 H5 123.3
B7 B5 H5 123.2
Sn1 B5 H5 112.4
B5 B6 B11 109.75(19)
B5 B6 B7 65.80(16)
B11 B6 B7 109.85(19)
B5 B6 B10 111.89(18)
B11 B6 B10 60.07(16)
B7 B6 B10 59.57(15)
B5 B6 B4 59.78(15)
B11 B6 B4 59.76(16)
B7 B6 B4 112.08(18)
B10 B6 B4 108.06(19)
B5 B6 H6 118.4
B11 B6 H6 121.7
B7 B6 H6 118.4
B10 B6 H6 121.6
B4 B6 H6 121.6
B10 B7 B6 60.43(16)
B10 B7 B8 57.22(14)
B6 B7 B8 105.57(19)
B10 B7 B5 105.59(18)
B6 B7 B5 56.94(15)
B8 B7 B5 107.56(17)
B10 B7 Sn1 115.86(15)
B6 B7 Sn1 115.27(16)
B8 B7 Sn1 65.82(11)
B5 B7 Sn1 65.32(11)
B10 B7 H7 121.7
B6 B7 H7 122.1
B8 B7 H7 123.1
B5 B7 H7 123.4
Sn1 B7 H7 112.4
B10 B8 B9 60.55(15)
B10 B8 B1 106.08(17)
B9 B8 B1 57.45(14)
B10 B8 B7 57.98(15)
B9 B8 B7 107.04(17)
B1 B8 B7 108.65(17)
B10 B8 Sn1 116.58(16)
B9 B8 Sn1 116.55(16)
B1 B8 Sn1 65.86(11)
B7 B8 Sn1 65.90(12)
B10 B8 H8 121.4
B9 B8 H8 121.2
B1 B8 H8 122.9
B7 B8 H8 122.2
Sn1 B8 H8 111.8
B1 B9 B8 64.41(15)
B1 B9 B10 110.50(19)
B8 B9 B10 59.19(15)
B1 B9 B11 108.90(19)
B8 B9 B11 108.9(2)
B10 B9 B11 60.10(15)
B1 B9 B3 59.72(15)
B8 B9 B3 110.96(19)
B10 B9 B3 107.96(19)
B11 B9 B3 59.69(15)
B1 B9 H9 119.5
B8 B9 H9 119.5
B10 B9 H9 121.8
B11 B9 H9 121.9
B3 B9 H9 121.6
B8 B10 B7 64.80(15)
B8 B10 B9 60.26(15)
B7 B10 B9 112.21(19)
B8 B10 B11 109.70(19)
B7 B10 B11 109.9(2)
B9 B10 B11 59.96(15)
B8 B10 B6 111.2(2)
B7 B10 B6 60.00(16)
B9 B10 B6 108.10(19)
B11 B10 B6 59.69(16)
B8 B10 H10 118.9
B7 B10 H10 118.5
B9 B10 H10 121.1
B11 B10 H10 121.7
B6 B10 H10 121.8
B3 B11 B6 108.73(19)
B3 B11 B4 60.34(15)
B6 B11 B4 60.53(16)
B3 B11 B9 60.34(15)
B6 B11 B9 108.54(19)
B4 B11 B9 108.90(18)
B3 B11 B10 108.36(18)
B6 B11 B10 60.24(16)
B4 B11 B10 108.8(2)
B9 B11 B10 59.95(15)
B3 B11 H11 121.4
B6 B11 H11 121.3
B4 B11 H11 121.0
B9 B11 H11 121.4
B10 B11 H11 121.5

loop_
_geom_bond_atom_site_label_1
_geom_bond_atom_site_label_2
_geom_bond_distance
Sn1 B1 2.309(3)
Sn1 B2 2.311(3)
Sn1 B8 2.311(3)
Sn1 B5 2.312(3)
Sn1 B7 2.312(3)
Sn1 Pd1 2.4934(2)
Pd1 O1 2.1709(16)
Pd1 P1 2.2788(6)
Pd1 P2 2.2844(6)
C401 O402 1.233(9)
C401 O502 1.390(8)
C401 C404 1.399(12)
C401 C403 1.451(6)
C401 C504 1.454(8)
C403 H40A 0.98
C403 H40B 0.98
C403 H40C 0.98
C404 H40D 0.98
C404 H40E 0.98
C404 H40F 0.98
C504 H50A 0.98
C504 H50B 0.98
C504 H50C 0.98
P1 C140 1.810(2)
P1 C160 1.812(2)
P1 C111 1.827(2)
P2 C150 1.806(2)
P2 C170 1.811(3)
P2 C122 1.820(2)
O1 C110 1.397(3)
O1 C121 1.399(3)
O202 C201 1.192(4)
O302 C301 1.208(4)
C140 C141 1.382(4)
C140 C145 1.393(4)
C141 C142 1.399(4)
C141 H141 0.95
C142 C143 1.377(6)
C142 H142 0.95
C143 C144 1.359(5)
C143 H143 0.95
C144 C145 1.389(4)
C144 H144 0.95
C145 H145 0.95
C160 C165 1.391(3)
C160 C161 1.397(3)
C161 C162 1.388(3)
C161 H161 0.95
C162 C163 1.384(4)
C162 H162 0.95
C163 C164 1.390(4)
C163 H163 0.95
C164 C165 1.388(4)
C164 H164 0.95
C165 H165 0.95
C111 C110 1.394(3)
C111 C112 1.396(3)
C110 C115 1.390(3)
C121 C120 1.389(3)
C121 C122 1.399(3)
C122 C123 1.392(3)
C170 C171 1.393(4)
C170 C175 1.394(3)
C171 C172 1.384(4)
C171 H171 0.95
C172 C173 1.382(4)
C172 H172 0.95
C173 C174 1.387(4)
C173 H173 0.95
C174 C175 1.387(4)
C174 H174 0.95
C175 H175 0.95
C150 C151 1.385(4)
C150 C155 1.393(4)
C151 C152 1.392(4)
C151 H151 0.95
C152 C153 1.352(5)
C152 H152 0.95
C153 C154 1.371(6)
C153 H153 0.95
C154 C155 1.385(4)
C154 H154 0.95
C155 H155 0.95
C123 C124 1.382(3)
C123 H123 0.95
C124 C125 1.383(4)
C124 H124 0.95
C125 C120 1.396(3)
C125 H125 0.95
C120 C130 1.528(3)
C130 C115 1.513(3)
C130 C132 1.524(4)
C130 C131 1.555(4)
C131 H13A 0.98
C131 H13B 0.98
C131 H13C 0.98
C115 C114 1.395(3)
C114 C113 1.375(4)
C114 H114 0.95
C113 C112 1.387(3)
C113 H113 0.95
C112 H112 0.95
C132 H13D 0.98
C132 H13E 0.98
C132 H13F 0.98
C203 C201 1.479(6)
C203 H20A 0.98
C203 H20B 0.98
C203 H20C 0.98
C201 C204 1.490(5)
C204 H20D 0.98
C204 H20E 0.98
C204 H20F 0.98
C303 C301 1.496(4)
C303 H30A 0.98
C303 H30B 0.98
C303 H30C 0.98
C301 C304 1.490(4)
C304 H30D 0.98
C304 H30E 0.98
C304 H30F 0.98
B1 B9 1.763(4)
B1 B3 1.768(4)
B1 B8 1.886(4)
B1 B2 1.899(4)
B1 H1 1.12
B2 B4 1.764(4)
B2 B3 1.769(4)
B2 B5 1.905(4)
B2 H2 1.12
B3 B11 1.776(4)
B3 B4 1.786(4)
B3 B9 1.788(4)
B3 H3 1.12
B4 B5 1.777(4)
B4 B11 1.778(4)
B4 B6 1.792(4)
B4 H4 1.12
B5 B6 1.773(4)
B5 B7 1.930(4)
B5 H5 1.12
B6 B11 1.777(4)
B6 B7 1.780(4)
B6 B10 1.787(4)
B6 H6 1.12
B7 B10 1.772(4)
B7 B8 1.891(4)
B7 H7 1.12
B8 B10 1.757(4)
B8 B9 1.776(4)
B8 H8 1.12
B9 B10 1.781(4)
B9 B11 1.781(4)
B9 H9 1.12
B10 B11 1.784(4)
B10 H10 1.12
B11 H11 1.12

loop_
_geom_torsion_atom_site_label_1
_geom_torsion_atom_site_label_2
_geom_torsion_atom_site_label_3
_geom_torsion_atom_site_label_4
_geom_torsion
B1 Sn1 Pd1 O1 149.2(2)
B2 Sn1 Pd1 O1 -140.4(2)
B8 Sn1 Pd1 O1 83.2(2)
B5 Sn1 Pd1 O1 -62.6(2)
B7 Sn1 Pd1 O1 14.8(2)
B1 Sn1 Pd1 P1 -116.84(9)
B2 Sn1 Pd1 P1 -46.50(10)
B8 Sn1 Pd1 P1 177.11(9)
B5 Sn1 Pd1 P1 31.32(11)
B7 Sn1 Pd1 P1 108.72(10)
B1 Sn1 Pd1 P2 61.22(9)
B2 Sn1 Pd1 P2 131.57(10)
B8 Sn1 Pd1 P2 -4.82(9)
B5 Sn1 Pd1 P2 -150.62(11)
B7 Sn1 Pd1 P2 -73.22(10)
O1 Pd1 P1 C140 118.68(11)
P2 Pd1 P1 C140 139.54(13)
Sn1 Pd1 P1 C140 -48.67(10)
O1 Pd1 P1 C160 -110.78(9)
P2 Pd1 P1 C160 -89.91(13)
Sn1 Pd1 P1 C160 81.87(8)
O1 Pd1 P1 C111 2.01(9)
P2 Pd1 P1 C111 22.88(13)
Sn1 Pd1 P1 C111 -165.34(7)
O1 Pd1 P2 C150 -120.59(11)
P1 Pd1 P2 C150 -141.46(12)
Sn1 Pd1 P2 C150 46.73(10)
O1 Pd1 P2 C170 107.97(10)
P1 Pd1 P2 C170 87.11(13)
Sn1 Pd1 P2 C170 -84.70(9)
O1 Pd1 P2 C122 -4.04(10)
P1 Pd1 P2 C122 -24.90(14)
Sn1 Pd1 P2 C122 163.29(8)
P1 Pd1 O1 C110 -0.20(16)
P2 Pd1 O1 C110 -175.37(17)
Sn1 Pd1 O1 C110 95.3(2)
P1 Pd1 O1 C121 177.29(17)
P2 Pd1 O1 C121 2.12(16)
Sn1 Pd1 O1 C121 -87.2(3)
C160 P1 C140 C141 -154.5(2)
C111 P1 C140 C141 93.7(2)
Pd1 P1 C140 C141 -19.8(3)
C160 P1 C140 C145 27.1(2)
C111 P1 C140 C145 -84.7(2)
Pd1 P1 C140 C145 161.82(17)
C145 C140 C141 C142 0.7(4)
P1 C140 C141 C142 -177.7(2)
C140 C141 C142 C143 0.0(5)
C141 C142 C143 C144 -0.6(5)
C142 C143 C144 C145 0.5(5)
C143 C144 C145 C140 0.2(4)
C141 C140 C145 C144 -0.8(4)
P1 C140 C145 C144 177.6(2)
C140 P1 C160 C165 -128.3(2)
C111 P1 C160 C165 -16.6(2)
Pd1 P1 C160 C165 92.3(2)
C140 P1 C160 C161 53.3(2)
C111 P1 C160 C161 165.05(18)
Pd1 P1 C160 C161 -86.05(18)
C165 C160 C161 C162 1.1(4)
P1 C160 C161 C162 179.54(19)
C160 C161 C162 C163 -1.2(4)
C161 C162 C163 C164 0.1(4)
C162 C163 C164 C165 1.1(4)
C163 C164 C165 C160 -1.1(4)
C161 C160 C165 C164 0.0(4)
P1 C160 C165 C164 -178.3(2)
C140 P1 C111 C110 -133.9(2)
C160 P1 C111 C110 115.4(2)
Pd1 P1 C111 C110 -4.4(2)
C140 P1 C111 C112 48.3(2)
C160 P1 C111 C112 -62.3(2)
Pd1 P1 C111 C112 177.89(19)
C112 C111 C110 C115 1.2(4)
P1 C111 C110 C115 -176.60(18)
C112 C111 C110 O1 -177.4(2)
P1 C111 C110 O1 4.8(3)
C121 O1 C110 C115 1.4(3)
Pd1 O1 C110 C115 178.83(17)
C121 O1 C110 C111 -180.0(2)
Pd1 O1 C110 C111 -2.5(3)
C110 O1 C121 C120 -1.9(3)
Pd1 O1 C121 C120 -179.36(17)
C110 O1 C121 C122 179.2(2)
Pd1 O1 C121 C122 1.8(3)
C120 C121 C122 C123 -3.0(4)
O1 C121 C122 C123 175.9(2)
C120 C121 C122 P2 174.90(19)
O1 C121 C122 P2 -6.2(3)
C150 P2 C122 C123 -43.6(2)
C170 P2 C122 C123 67.8(2)
Pd1 P2 C122 C123 -175.2(2)
C150 P2 C122 C121 138.6(2)
C170 P2 C122 C121 -110.0(2)
Pd1 P2 C122 C121 7.0(2)
C150 P2 C170 C171 -63.5(2)
C122 P2 C170 C171 -174.7(2)
Pd1 P2 C170 C171 77.5(2)
C150 P2 C170 C175 118.9(2)
C122 P2 C170 C175 7.7(2)
Pd1 P2 C170 C175 -100.0(2)
C175 C170 C171 C172 -1.0(4)
P2 C170 C171 C172 -178.7(2)
C170 C171 C172 C173 -0.2(5)
C171 C172 C173 C174 1.2(5)
C172 C173 C174 C175 -0.8(5)
C173 C174 C175 C170 -0.4(4)
C171 C170 C175 C174 1.3(4)
P2 C170 C175 C174 178.9(2)
C170 P2 C150 C151 -17.3(2)
C122 P2 C150 C151 94.7(2)
Pd1 P2 C150 C151 -151.35(18)
C170 P2 C150 C155 163.2(2)
C122 P2 C150 C155 -84.8(2)
Pd1 P2 C150 C155 29.1(3)
C155 C150 C151 C152 2.1(4)
P2 C150 C151 C152 -177.4(2)
C150 C151 C152 C153 0.7(5)
C151 C152 C153 C154 -2.7(5)
C152 C153 C154 C155 1.9(6)
C153 C154 C155 C150 0.9(6)
C151 C150 C155 C154 -2.8(5)
P2 C150 C155 C154 176.7(3)
C121 C122 C123 C124 1.6(4)
P2 C122 C123 C124 -176.3(2)
C122 C123 C124 C125 1.0(4)
C123 C124 C125 C120 -2.4(4)
O1 C121 C120 C125 -177.2(2)
C122 C121 C120 C125 1.6(4)
O1 C121 C120 C130 3.6(4)
C122 C121 C120 C130 -177.6(2)
C124 C125 C120 C121 1.1(4)
C124 C125 C120 C130 -179.6(2)
C121 C120 C130 C115 -4.2(3)
C125 C120 C130 C115 176.6(2)
C121 C120 C130 C132 116.0(3)
C125 C120 C130 C132 -63.2(3)
C121 C120 C130 C131 -123.8(3)
C125 C120 C130 C131 57.0(3)
C111 C110 C115 C114 -0.1(3)
O1 C110 C115 C114 178.4(2)
C111 C110 C115 C130 178.9(2)
O1 C110 C115 C130 -2.5(4)
C132 C130 C115 C110 -116.3(3)
C120 C130 C115 C110 3.7(3)
C131 C130 C115 C110 124.0(3)
C132 C130 C115 C114 62.7(3)
C120 C130 C115 C114 -177.3(2)
C131 C130 C115 C114 -57.0(3)
C110 C115 C114 C113 -1.1(4)
C130 C115 C114 C113 179.8(2)
C115 C114 C113 C112 1.2(4)
C114 C113 C112 C111 -0.1(4)
C110 C111 C112 C113 -1.1(4)
P1 C111 C112 C113 176.8(2)
B2 Sn1 B1 B9 97.07(19)
B8 Sn1 B1 B9 -28.40(15)
B5 Sn1 B1 B9 58.88(17)
B7 Sn1 B1 B9 9.19(17)
Pd1 Sn1 B1 B9 -140.85(13)
B2 Sn1 B1 B3 27.87(15)
B8 Sn1 B1 B3 -97.60(19)
B5 Sn1 B1 B3 -10.32(17)
B7 Sn1 B1 B3 -60.02(17)
Pd1 Sn1 B1 B3 149.95(13)
B2 Sn1 B1 B8 125.47(15)
B5 Sn1 B1 B8 87.28(12)
B7 Sn1 B1 B8 37.59(12)
Pd1 Sn1 B1 B8 -112.45(10)
B8 Sn1 B1 B2 -125.47(15)
B5 Sn1 B1 B2 -38.19(12)
B7 Sn1 B1 B2 -87.88(12)
Pd1 Sn1 B1 B2 122.08(10)
B9 B1 B2 B4 -0.6(2)
B3 B1 B2 B4 -38.05(17)
B8 B1 B2 B4 60.7(2)
Sn1 B1 B2 B4 112.27(16)
B9 B1 B2 B3 37.46(17)
B8 B1 B2 B3 98.71(19)
Sn1 B1 B2 B3 150.32(15)
B9 B1 B2 B5 -61.3(2)
B3 B1 B2 B5 -98.72(19)
B8 B1 B2 B5 0.0(2)
Sn1 B1 B2 B5 51.60(14)
B9 B1 B2 Sn1 -112.86(16)
B3 B1 B2 Sn1 -150.32(15)
B8 B1 B2 Sn1 -51.61(13)
B1 Sn1 B2 B4 -96.6(2)
B8 Sn1 B2 B4 -58.93(18)
B5 Sn1 B2 B4 28.50(17)
B7 Sn1 B2 B4 -10.33(18)
Pd1 Sn1 B2 B4 152.64(13)
B1 Sn1 B2 B3 -27.82(15)
B8 Sn1 B2 B3 9.86(16)
B5 Sn1 B2 B3 97.30(19)
B7 Sn1 B2 B3 58.47(17)
Pd1 Sn1 B2 B3 -138.56(13)
B8 Sn1 B2 B1 37.68(12)
B5 Sn1 B2 B1 125.11(16)
B7 Sn1 B2 B1 86.28(12)
Pd1 Sn1 B2 B1 -110.74(11)
B1 Sn1 B2 B5 -125.11(16)
B8 Sn1 B2 B5 -87.43(13)
B7 Sn1 B2 B5 -38.83(13)
Pd1 Sn1 B2 B5 124.14(12)
B9 B1 B3 B2 -138.16(19)
B8 B1 B3 B2 -101.42(18)
Sn1 B1 B3 B2 -30.34(16)
B9 B1 B3 B11 -35.26(19)
B8 B1 B3 B11 1.5(2)
B2 B1 B3 B11 102.9(2)
Sn1 B1 B3 B11 72.6(2)
B9 B1 B3 B4 -99.4(2)
B8 B1 B3 B4 -62.6(2)
B2 B1 B3 B4 38.79(18)
Sn1 B1 B3 B4 8.4(2)
B8 B1 B3 B9 36.74(17)
B2 B1 B3 B9 138.16(19)
Sn1 B1 B3 B9 107.82(18)
B4 B2 B3 B1 137.26(18)
B5 B2 B3 B1 100.98(18)
Sn1 B2 B3 B1 30.28(15)
B4 B2 B3 B11 34.76(17)
B1 B2 B3 B11 -102.5(2)
B5 B2 B3 B11 -1.5(2)
Sn1 B2 B3 B11 -72.2(2)
B1 B2 B3 B4 -137.26(18)
B5 B2 B3 B4 -36.27(16)
Sn1 B2 B3 B4 -106.97(17)
B4 B2 B3 B9 99.1(2)
B1 B2 B3 B9 -38.12(17)
B5 B2 B3 B9 62.9(2)
Sn1 B2 B3 B9 -7.8(2)
B3 B2 B4 B5 -137.94(19)
B1 B2 B4 B5 -101.37(18)
Sn1 B2 B4 B5 -30.93(17)
B3 B2 B4 B11 -34.75(18)
B1 B2 B4 B11 1.8(2)
B5 B2 B4 B11 103.2(2)
Sn1 B2 B4 B11 72.3(2)
B1 B2 B4 B3 36.57(16)
B5 B2 B4 B3 137.94(19)
Sn1 B2 B4 B3 107.01(18)
B3 B2 B4 B6 -98.8(2)
B1 B2 B4 B6 -62.2(2)
B5 B2 B4 B6 39.17(19)
Sn1 B2 B4 B6 8.2(3)
B1 B3 B4 B2 -41.20(18)
B11 B3 B4 B2 -141.50(19)
B9 B3 B4 B2 -104.66(19)
B1 B3 B4 B5 -0.4(3)
B2 B3 B4 B5 40.83(19)
B11 B3 B4 B5 -100.7(2)
B9 B3 B4 B5 -63.8(2)
B1 B3 B4 B11 100.3(2)
B2 B3 B4 B11 141.50(19)
B9 B3 B4 B11 36.84(17)
B1 B3 B4 B6 63.2(2)
B2 B3 B4 B6 104.4(2)
B11 B3 B4 B6 -37.10(18)
B9 B3 B4 B6 -0.3(2)
B2 B4 B5 B6 136.83(19)
B11 B4 B5 B6 34.00(18)
B3 B4 B5 B6 98.3(2)
B11 B4 B5 B2 -102.8(2)
B3 B4 B5 B2 -38.53(18)
B6 B4 B5 B2 -136.83(19)
B2 B4 B5 B7 100.68(18)
B11 B4 B5 B7 -2.2(2)
B3 B4 B5 B7 62.2(2)
B6 B4 B5 B7 -36.16(16)
B2 B4 B5 Sn1 30.74(17)
B11 B4 B5 Sn1 -72.1(2)
B3 B4 B5 Sn1 -7.8(3)
B6 B4 B5 Sn1 -106.09(19)
B4 B2 B5 B6 -38.23(17)
B3 B2 B5 B6 -0.6(2)
B1 B2 B5 B6 59.9(2)
Sn1 B2 B5 B6 111.45(16)
B3 B2 B5 B4 37.60(17)
B1 B2 B5 B4 98.09(19)
Sn1 B2 B5 B4 149.68(17)
B4 B2 B5 B7 -98.2(2)
B3 B2 B5 B7 -60.6(2)
B1 B2 B5 B7 -0.1(2)
Sn1 B2 B5 B7 51.53(14)
B4 B2 B5 Sn1 -149.68(17)
B3 B2 B5 Sn1 -112.08(16)
B1 B2 B5 Sn1 -51.59(13)
B1 Sn1 B5 B6 -58.17(18)
B2 Sn1 B5 B6 -96.3(2)
B8 Sn1 B5 B6 -9.64(18)
B7 Sn1 B5 B6 28.45(16)
Pd1 Sn1 B5 B6 145.11(13)
B1 Sn1 B5 B4 9.98(18)
B2 Sn1 B5 B4 -28.12(16)
B8 Sn1 B5 B4 58.51(18)
B7 Sn1 B5 B4 96.6(2)
Pd1 Sn1 B5 B4 -146.73(13)
B1 Sn1 B5 B2 38.11(13)
B8 Sn1 B5 B2 86.63(13)
B7 Sn1 B5 B2 124.72(17)
Pd1 Sn1 B5 B2 -118.61(12)
B1 Sn1 B5 B7 -86.62(13)
B2 Sn1 B5 B7 -124.72(17)
B8 Sn1 B5 B7 -38.09(13)
Pd1 Sn1 B5 B7 116.67(12)
B4 B5 B6 B11 -34.06(18)
B2 B5 B6 B11 2.6(2)
B7 B5 B6 B11 103.5(2)
Sn1 B5 B6 B11 72.6(2)
B4 B5 B6 B7 -137.61(19)
B2 B5 B6 B7 -100.99(18)
Sn1 B5 B6 B7 -30.98(16)
B4 B5 B6 B10 -98.8(2)
B2 B5 B6 B10 -62.2(2)
B7 B5 B6 B10 38.83(18)
Sn1 B5 B6 B10 7.9(3)
B2 B5 B6 B4 36.62(16)
B7 B5 B6 B4 137.61(19)
Sn1 B5 B6 B4 106.63(18)
B2 B4 B6 B5 -41.63(19)
B11 B4 B6 B5 -142.39(19)
B3 B4 B6 B5 -105.26(19)
B2 B4 B6 B11 100.8(2)
B5 B4 B6 B11 142.39(19)
B3 B4 B6 B11 37.13(17)
B2 B4 B6 B7 -0.1(3)
B5 B4 B6 B7 41.6(2)
B11 B4 B6 B7 -100.8(2)
B3 B4 B6 B7 -63.7(3)
B2 B4 B6 B10 63.7(3)
B5 B4 B6 B10 105.3(2)
B11 B4 B6 B10 -37.10(18)
B3 B4 B6 B10 0.0(2)
B5 B6 B7 B10 137.56(19)
B11 B6 B7 B10 34.16(19)
B4 B6 B7 B10 98.6(2)
B5 B6 B7 B8 101.09(19)
B11 B6 B7 B8 -2.3(2)
B10 B6 B7 B8 -36.47(17)
B4 B6 B7 B8 62.1(3)
B11 B6 B7 B5 -103.4(2)
B10 B6 B7 B5 -137.56(19)
B4 B6 B7 B5 -38.95(19)
B5 B6 B7 Sn1 30.89(17)
B11 B6 B7 Sn1 -72.5(2)
B10 B6 B7 Sn1 -106.67(18)
B4 B6 B7 Sn1 -8.1(3)
B6 B5 B7 B10 -37.54(17)
B4 B5 B7 B10 0.1(2)
B2 B5 B7 B10 60.0(2)
Sn1 B5 B7 B10 111.73(15)
B4 B5 B7 B6 37.68(17)
B2 B5 B7 B6 97.6(2)
Sn1 B5 B7 B6 149.27(17)
B6 B5 B7 B8 -97.5(2)
B4 B5 B7 B8 -59.8(2)
B2 B5 B7 B8 0.1(2)
Sn1 B5 B7 B8 51.81(13)
B6 B5 B7 Sn1 -149.27(17)
B4 B5 B7 Sn1 -111.59(16)
B2 B5 B7 Sn1 -51.69(14)
B1 Sn1 B7 B10 -8.83(17)
B2 Sn1 B7 B10 -57.71(17)
B8 Sn1 B7 B10 28.70(15)
B5 Sn1 B7 B10 -96.1(2)
Pd1 Sn1 B7 B10 138.81(13)
B1 Sn1 B7 B6 58.98(18)
B2 Sn1 B7 B6 10.11(18)
B8 Sn1 B7 B6 96.5(2)
B5 Sn1 B7 B6 -28.26(17)
Pd1 Sn1 B7 B6 -153.38(14)
B1 Sn1 B7 B8 -37.53(12)
B2 Sn1 B7 B8 -86.40(13)
B5 Sn1 B7 B8 -124.77(17)
Pd1 Sn1 B7 B8 110.11(12)
B1 Sn1 B7 B5 87.24(13)
B2 Sn1 B7 B5 38.37(13)
B8 Sn1 B7 B5 124.77(17)
Pd1 Sn1 B7 B5 -125.12(11)
B9 B1 B8 B10 37.72(18)
B3 B1 B8 B10 -0.2(2)
B2 B1 B8 B10 -60.9(2)
Sn1 B1 B8 B10 -112.40(17)
B3 B1 B8 B9 -37.96(18)
B2 B1 B8 B9 -98.62(18)
Sn1 B1 B8 B9 -150.13(15)
B9 B1 B8 B7 98.71(19)
B3 B1 B8 B7 60.7(2)
B2 B1 B8 B7 0.1(2)
Sn1 B1 B8 B7 -51.42(14)
B9 B1 B8 Sn1 150.13(15)
B3 B1 B8 Sn1 112.17(17)
B2 B1 B8 Sn1 51.51(13)
B6 B7 B8 B10 37.94(18)
B5 B7 B8 B10 97.55(19)
Sn1 B7 B8 B10 149.08(16)
B10 B7 B8 B9 -37.05(18)
B6 B7 B8 B9 0.9(2)
B5 B7 B8 B9 60.5(2)
Sn1 B7 B8 B9 112.03(17)
B10 B7 B8 B1 -97.68(19)
B6 B7 B8 B1 -59.7(2)
B5 B7 B8 B1 -0.1(2)
Sn1 B7 B8 B1 51.40(13)
B10 B7 B8 Sn1 -149.08(16)
B6 B7 B8 Sn1 -111.14(17)
B5 B7 B8 Sn1 -51.52(14)
B1 Sn1 B8 B10 96.6(2)
B2 Sn1 B8 B10 58.68(18)
B5 Sn1 B8 B10 9.67(17)
B7 Sn1 B8 B10 -29.16(16)
Pd1 Sn1 B8 B10 -149.25(13)
B1 Sn1 B8 B9 27.99(15)
B2 Sn1 B8 B9 -9.94(17)
B5 Sn1 B8 B9 -58.95(17)
B7 Sn1 B8 B9 -97.77(19)
Pd1 Sn1 B8 B9 142.13(13)
B2 Sn1 B8 B1 -37.93(11)
B5 Sn1 B8 B1 -86.94(12)
B7 Sn1 B8 B1 -125.77(16)
Pd1 Sn1 B8 B1 114.14(10)
B1 Sn1 B8 B7 125.77(16)
B2 Sn1 B8 B7 87.84(12)
B5 Sn1 B8 B7 38.83(12)
Pd1 Sn1 B8 B7 -120.09(10)
B3 B1 B9 B8 137.63(19)
B2 B1 B9 B8 101.63(18)
Sn1 B1 B9 B8 30.76(16)
B3 B1 B9 B10 99.4(2)
B8 B1 B9 B10 -38.25(17)
B2 B1 B9 B10 63.4(2)
Sn1 B1 B9 B10 -7.5(2)
B3 B1 B9 B11 35.14(18)
B8 B1 B9 B11 -102.5(2)
B2 B1 B9 B11 -0.9(2)
Sn1 B1 B9 B11 -71.7(2)
B8 B1 B9 B3 -137.63(19)
B2 B1 B9 B3 -36.00(17)
Sn1 B1 B9 B3 -106.87(18)
B10 B8 B9 B1 -137.5(2)
B7 B8 B9 B1 -101.61(19)
Sn1 B8 B9 B1 -30.54(16)
B1 B8 B9 B10 137.5(2)
B7 B8 B9 B10 35.92(18)
Sn1 B8 B9 B10 106.99(18)
B10 B8 B9 B11 -35.09(19)
B1 B8 B9 B11 102.4(2)
B7 B8 B9 B11 0.8(2)
Sn1 B8 B9 B11 71.9(2)
B10 B8 B9 B3 -99.0(2)
B1 B8 B9 B3 38.55(17)
B7 B8 B9 B3 -63.1(2)
Sn1 B8 B9 B3 8.0(2)
B2 B3 B9 B1 40.50(18)
B11 B3 B9 B1 140.9(2)
B4 B3 B9 B1 104.1(2)
B1 B3 B9 B8 -40.61(18)
B2 B3 B9 B8 -0.1(3)
B11 B3 B9 B8 100.3(2)
B4 B3 B9 B8 63.5(2)
B1 B3 B9 B10 -103.7(2)
B2 B3 B9 B10 -63.2(2)
B11 B3 B9 B10 37.19(18)
B4 B3 B9 B10 0.4(2)
B1 B3 B9 B11 -140.9(2)
B2 B3 B9 B11 -100.4(2)
B4 B3 B9 B11 -36.80(18)
B9 B8 B10 B7 138.58(19)
B1 B8 B10 B7 102.26(19)
Sn1 B8 B10 B7 31.64(16)
B1 B8 B10 B9 -36.32(17)
B7 B8 B10 B9 -138.58(19)
Sn1 B8 B10 B9 -106.95(19)
B9 B8 B10 B11 35.22(19)
B1 B8 B10 B11 -1.1(3)
B7 B8 B10 B11 -103.4(2)
Sn1 B8 B10 B11 -71.7(2)
B9 B8 B10 B6 99.4(2)
B1 B8 B10 B6 63.0(2)
B7 B8 B10 B6 -39.23(19)
Sn1 B8 B10 B6 -7.6(3)
B6 B7 B10 B8 -137.08(19)
B5 B7 B10 B8 -101.12(18)
Sn1 B7 B10 B8 -31.40(16)
B6 B7 B10 B9 -98.7(2)
B8 B7 B10 B9 38.35(18)
B5 B7 B10 B9 -62.8(2)
Sn1 B7 B10 B9 7.0(2)
B6 B7 B10 B11 -34.03(18)
B8 B7 B10 B11 103.0(2)
B5 B7 B10 B11 1.9(2)
Sn1 B7 B10 B11 71.7(2)
B8 B7 B10 B6 137.08(19)
B5 B7 B10 B6 35.96(16)
Sn1 B7 B10 B6 105.68(18)
B1 B9 B10 B8 40.55(18)
B11 B9 B10 B8 141.2(2)
B3 B9 B10 B8 104.1(2)
B1 B9 B10 B7 0.3(3)
B8 B9 B10 B7 -40.28(18)
B11 B9 B10 B7 100.9(2)
B3 B9 B10 B7 63.9(2)
B1 B9 B10 B11 -100.6(2)
B8 B9 B10 B11 -141.2(2)
B3 B9 B10 B11 -37.01(18)
B1 B9 B10 B6 -64.0(2)
B8 B9 B10 B6 -104.5(2)
B11 B9 B10 B6 36.64(18)
B3 B9 B10 B6 -0.4(2)
B5 B6 B10 B8 -0.2(3)
B11 B6 B10 B8 -101.1(2)
B7 B6 B10 B8 41.35(19)
B4 B6 B10 B8 -64.1(2)
B5 B6 B10 B7 -41.56(19)
B11 B6 B10 B7 -142.45(19)
B4 B6 B10 B7 -105.5(2)
B5 B6 B10 B9 64.1(2)
B11 B6 B10 B9 -36.76(18)
B7 B6 B10 B9 105.7(2)
B4 B6 B10 B9 0.2(3)
B5 B6 B10 B11 100.9(2)
B7 B6 B10 B11 142.45(19)
B4 B6 B10 B11 36.96(18)
B1 B3 B11 B6 -66.1(2)
B2 B3 B11 B6 3.1(2)
B4 B3 B11 B6 37.74(18)
B9 B3 B11 B6 -101.1(2)
B1 B3 B11 B4 -103.8(2)
B2 B3 B11 B4 -34.60(17)
B9 B3 B11 B4 -138.9(2)
B1 B3 B11 B9 35.04(19)
B2 B3 B11 B9 104.3(2)
B4 B3 B11 B9 138.9(2)
B1 B3 B11 B10 -2.2(3)
B2 B3 B11 B10 67.1(2)
B4 B3 B11 B10 101.7(2)
B9 B3 B11 B10 -37.22(19)
B5 B6 B11 B3 -3.6(2)
B7 B6 B11 B3 66.9(2)
B10 B6 B11 B3 100.91(19)
B4 B6 B11 B3 -37.65(17)
B5 B6 B11 B4 34.07(17)
B7 B6 B11 B4 104.6(2)
B10 B6 B11 B4 138.57(18)
B5 B6 B11 B9 -67.6(2)
B7 B6 B11 B9 2.9(3)
B10 B6 B11 B9 36.86(18)
B4 B6 B11 B9 -101.7(2)
B5 B6 B11 B10 -104.5(2)
B7 B6 B11 B10 -33.97(18)
B4 B6 B11 B10 -138.57(18)
B2 B4 B11 B3 34.75(17)
B5 B4 B11 B3 104.31(19)
B6 B4 B11 B3 138.26(18)
B2 B4 B11 B6 -103.5(2)
B5 B4 B11 B6 -33.95(17)
B3 B4 B11 B6 -138.26(18)
B2 B4 B11 B9 -2.4(3)
B5 B4 B11 B9 67.1(2)
B3 B4 B11 B9 -37.16(18)
B6 B4 B11 B9 101.1(2)
B2 B4 B11 B10 -66.1(2)
B5 B4 B11 B10 3.4(2)
B3 B4 B11 B10 -100.89(19)
B6 B4 B11 B10 37.36(17)
B1 B9 B11 B3 -35.15(18)
B8 B9 B11 B3 -103.7(2)
B10 B9 B11 B3 -138.4(2)
B1 B9 B11 B6 66.3(2)
B8 B9 B11 B6 -2.3(3)
B10 B9 B11 B6 -36.99(19)
B3 B9 B11 B6 101.5(2)
B1 B9 B11 B4 2.0(3)
B8 B9 B11 B4 -66.6(2)
B10 B9 B11 B4 -101.3(2)
B3 B9 B11 B4 37.16(18)
B1 B9 B11 B10 103.3(2)
B8 B9 B11 B10 34.72(19)
B3 B9 B11 B10 138.4(2)
B8 B10 B11 B3 2.0(3)
B7 B10 B11 B3 -67.4(2)
B9 B10 B11 B3 37.39(19)
B6 B10 B11 B3 -101.5(2)
B8 B10 B11 B6 103.6(2)
B7 B10 B11 B6 34.15(18)
B9 B10 B11 B6 138.9(2)
B8 B10 B11 B4 66.1(2)
B7 B10 B11 B4 -3.3(2)
B9 B10 B11 B4 101.4(2)
B6 B10 B11 B4 -37.49(18)
B8 B10 B11 B9 -35.34(19)
B7 B10 B11 B9 -104.8(2)
B6 B10 B11 B9 -138.9(2)
